data_4513180
loop_
_publ_author_name
'Amombo Noa, Francoise M.'
'Bourne, Susan A.'
'Nassimbeni, Luigi R.'

_publ_section_title
;
 Halogen Bonding in Host--Guest Compounds: Structures and Kinetics of
 Enclathration and Desolvation
;
_journal_issue 7
_journal_name_full 'Crystal Growth &amp; Design'
_journal_page_first 3271
_journal_paper_doi 10.1021/acs.cgd.5b00402
_journal_volume 15
_journal_year 2015
_chemical_formula_moiety 'C2 H6 I2 C26 H16 Br4'
_chemical_formula_sum 'C28 H22 Br4 I2'
_chemical_formula_weight 931.86
_chemical_name_systematic
;
 Bis methyl iodide tetrakis-(4-bromophenyl)ethylene
;
_space_group_crystal_system orthorhombic
_space_group_IT_number 19
_space_group_name_Hall 'P 2ac 2ab'
_space_group_name_H-M_alt 'P 21 21 21'
_symmetry_space_group_name_Hall 'P 2ac 2ab'
_symmetry_space_group_name_H-M 'P 21 21 21'
_atom_sites_solution_hydrogens geom
_audit_creation_method SHELXL-2012
_cell_angle_alpha 90
_cell_angle_beta 90
_cell_angle_gamma 90
_cell_formula_units_Z 4
_cell_length_a 9.3728(19)
_cell_length_b 14.762(3)
_cell_length_c 21.871(4)
_cell_measurement_reflns_used 12346
_cell_measurement_temperature 173(2)
_cell_measurement_theta_max 26.370
_cell_measurement_theta_min 1.664
_cell_volume 3026.1(10)
_computing_cell_refinement 'DENZO-SMN (Otwinowski & Minor, 1997)'
_computing_data_collection 'COLLECT (2000)'
_computing_data_reduction 'DENZO-SMN (Otwinowski & Minor, 1997)'
_computing_molecular_graphics 'X-seed (Barbour, 1999)'
_computing_publication_material 'SHELXL-2012 (Sheldrick, 2012)'
_computing_structure_refinement 'SHELXL-2012 (Sheldrick, 2012)'
_computing_structure_solution 'SHELXS-2012 (Sheldrick, 2012)'
_diffrn_ambient_temperature 173(2)
_diffrn_measured_fraction_theta_full 1.000
_diffrn_measured_fraction_theta_max 1.000
_diffrn_measurement_device_type 'Nonius KappaCCD'
_diffrn_measurement_method '1\% \f scans and \w scans'
_diffrn_radiation_type MoK\a
_diffrn_radiation_wavelength 0.71073
_diffrn_reflns_av_R_equivalents 0.0219
_diffrn_reflns_av_unetI/netI 0.0292
_diffrn_reflns_laue_measured_fraction_full 1.000
_diffrn_reflns_laue_measured_fraction_max 1.000
_diffrn_reflns_limit_h_max 11
_diffrn_reflns_limit_h_min -11
_diffrn_reflns_limit_k_max 18
_diffrn_reflns_limit_k_min -18
_diffrn_reflns_limit_l_max 27
_diffrn_reflns_limit_l_min -27
_diffrn_reflns_number 12346
_diffrn_reflns_point_group_measured_fraction_full 1.000
_diffrn_reflns_point_group_measured_fraction_max 1.000
_diffrn_reflns_theta_full 25.242
_diffrn_reflns_theta_max 26.370
_diffrn_reflns_theta_min 1.664
_diffrn_source 'fine-focus sealed tube'
_exptl_absorpt_coefficient_mu 7.375
_exptl_absorpt_correction_T_max 0.478
_exptl_absorpt_correction_T_min 0.397
_exptl_absorpt_correction_type multi-scan
_exptl_absorpt_process_details '(SADABS; Sheldrick, 1996)'
_exptl_crystal_colour yellow
_exptl_crystal_density_diffrn 2.045
_exptl_crystal_density_meas ?
_exptl_crystal_density_method 'not measured'
_exptl_crystal_description rectangular
_exptl_crystal_F_000 1744
_exptl_crystal_size_max 0.120
_exptl_crystal_size_mid 0.110
_exptl_crystal_size_min 0.100
_refine_diff_density_max 5.114
_refine_diff_density_min -2.636
_refine_diff_density_rms 0.235
_refine_ls_abs_structure_details
;
 Refined as an inversion twin.
;
_refine_ls_abs_structure_Flack 0.03(3)
_refine_ls_extinction_method none
_refine_ls_goodness_of_fit_ref 1.056
_refine_ls_hydrogen_treatment constr
_refine_ls_matrix_type full
_refine_ls_number_parameters 310
_refine_ls_number_reflns 6189
_refine_ls_number_restraints 0
_refine_ls_restrained_S_all 1.056
_refine_ls_R_factor_all 0.0709
_refine_ls_R_factor_gt 0.0584
_refine_ls_shift/su_max 0.001
_refine_ls_shift/su_mean 0.000
_refine_ls_structure_factor_coef Fsqd
_refine_ls_weighting_details
;
 w=1/[\s^2^(Fo^2^)+(0.1343P)^2^+10.6611P]
 where P=(Fo^2^+2Fc^2^)/3
;
_refine_ls_weighting_scheme calc
_refine_ls_wR_factor_gt 0.1728
_refine_ls_wR_factor_ref 0.1963
_reflns_Friedel_coverage 0.775
_reflns_friedel_fraction_full 1.000
_reflns_friedel_fraction_max 1.000
_reflns_number_gt 5322
_reflns_number_total 6189
_reflns_threshold_expression 'I > 2\s(I)'
_cod_data_source_file cg5b00402_si_004.cif
_cod_data_source_block C:\Users\User\Desktop\LUIGI&~1\TOD8IN~1\TOD8&C~1\tod8ch3i
_cod_depositor_comments
;
The following automatic conversions were performed:

'_exptl_absorpt_correction_type' value 'Multi-scan' changed to
'multi-scan' according to
/usr/data/users/saulius/crontab/automatic-downloads/rss-feeds/ACS/lib/dictionaries/cif_core.dic
dictionary named 'cif_core.dic' version 2.4.2 from 2011-04-26.

'_exptl_crystal_density_meas' value 'none' was changed to '?' - the
value is perceived as not measured.

Automatic conversion script
Id: cif_fix_values 3271 2015-04-21 07:52:19Z andrius 

 Adding full bibliography for 4513177--4513185.cif.
;
_cod_original_cell_volume 3026.0(10)
_cod_database_code 4513180
_shelx_space_group_comment
;
The symmetry employed for this shelxl refinement is uniquely defined
by the following loop, which should always be used as a source of
symmetry information in preference to the above space-group names.
They are only intended as comments.
;
_shelx_estimated_absorpt_t_min 0.471
_shelx_estimated_absorpt_t_max 0.526
_shelxl_version_number 2012-9

loop_
_space_group_symop_operation_xyz
'x, y, z'
'-x+1/2, -y, z+1/2'
'x+1/2, -y+1/2, -z'
'-x, y+1/2, -z+1/2'

loop_
_atom_site_label
_atom_site_type_symbol
_atom_site_fract_x
_atom_site_fract_y
_atom_site_fract_z
_atom_site_U_iso_or_equiv
_atom_site_adp_type
_atom_site_occupancy
_atom_site_site_symmetry_order
_atom_site_calc_flag
_atom_site_refinement_flags_posn
_atom_site_refinement_flags_adp
Br14 Br 0.18488(16) 1.20892(10) 0.18154(6) 0.0426(4) Uani 1 1 d . .
I1 I 0.02649(16) 1.00889(11) 0.86146(6) 0.0735(4) Uani 1 1 d . .
Br24 Br 0.28338(16) 1.05894(11) 0.63845(7) 0.0460(4) Uani 1 1 d . .
Br44 Br 0.2675(2) 1.75825(12) 0.26961(9) 0.0578(5) Uani 1 1 d . .
I2 I 0.3924(3) 1.84403(13) 0.51251(8) 0.1049(7) Uani 1 1 d . .
Br34 Br 0.5364(2) 1.53550(12) 0.71413(7) 0.0565(5) Uani 1 1 d . .
C24 C 0.2881(13) 1.1511(9) 0.5773(5) 0.032(3) Uani 1 1 d . .
C23 C 0.3572(14) 1.1332(10) 0.5214(6) 0.034(3) Uani 1 1 d . .
H23 H 0.4005 1.0760 0.5139 0.040 Uiso 1 1 calc R U
C31 C 0.3979(12) 1.4717(8) 0.5127(6) 0.028(2) Uani 1 1 d . .
C34 C 0.4825(15) 1.5121(10) 0.6321(6) 0.038(3) Uani 1 1 d . .
C21 C 0.3002(11) 1.2856(9) 0.4880(6) 0.028(2) Uani 1 1 d . .
C1 C 0.3073(12) 1.3550(8) 0.4404(6) 0.028(2) Uani 1 1 d . .
C35 C 0.5582(13) 1.4476(10) 0.5981(7) 0.037(3) Uani 1 1 d . .
H35 H 0.6387 1.4179 0.6153 0.045 Uiso 1 1 calc R U
C26 C 0.2316(14) 1.3001(9) 0.5433(5) 0.032(2) Uani 1 1 d . .
H26 H 0.1881 1.3571 0.5510 0.038 Uiso 1 1 calc R U
C2 C 0.3415(12) 1.4446(8) 0.4524(6) 0.029(2) Uani 1 1 d . .
C25 C 0.2250(15) 1.2321(9) 0.5882(5) 0.035(3) Uani 1 1 d . .
H25 H 0.1769 1.2429 0.6258 0.042 Uiso 1 1 calc R U
C33 C 0.3719(15) 1.5621(10) 0.6038(7) 0.043(3) Uani 1 1 d . .
H33 H 0.3265 1.6101 0.6251 0.051 Uiso 1 1 calc R U
C32 C 0.3313(13) 1.5414(9) 0.5467(7) 0.036(3) Uani 1 1 d . .
H32 H 0.2555 1.5746 0.5285 0.044 Uiso 1 1 calc R U
C22 C 0.3602(12) 1.1997(8) 0.4784(6) 0.027(2) Uani 1 1 d . .
H22 H 0.4048 1.1875 0.4402 0.033 Uiso 1 1 calc R U
C36 C 0.5153(14) 1.4280(9) 0.5403(6) 0.035(3) Uani 1 1 d . .
H36 H 0.5660 1.3834 0.5177 0.042 Uiso 1 1 calc R U
C41 C 0.3263(13) 1.5193(8) 0.4071(5) 0.029(2) Uani 1 1 d . .
C11 C 0.2721(12) 1.3245(8) 0.3771(6) 0.027(2) Uani 1 1 d . .
C14 C 0.2204(13) 1.2579(8) 0.2609(5) 0.029(2) Uani 1 1 d . .
C43 C 0.4156(14) 1.6547(10) 0.3618(7) 0.040(3) Uani 1 1 d . .
H43 H 0.4886 1.6990 0.3579 0.048 Uiso 1 1 calc R U
C44 C 0.2897(15) 1.6612(9) 0.3269(6) 0.036(3) Uani 1 1 d . .
C42 C 0.4308(14) 1.5849(10) 0.4007(6) 0.039(3) Uani 1 1 d . .
H42 H 0.5154 1.5804 0.4244 0.047 Uiso 1 1 calc R U
C16 C 0.1501(13) 1.2765(9) 0.3657(6) 0.034(3) Uani 1 1 d . .
H16 H 0.0840 1.2659 0.3979 0.041 Uiso 1 1 calc R U
C12 C 0.3681(13) 1.3385(9) 0.3282(7) 0.036(3) Uani 1 1 d . .
H12 H 0.4523 1.3726 0.3357 0.043 Uiso 1 1 calc R U
C13 C 0.3459(13) 1.3060(10) 0.2718(6) 0.035(3) Uani 1 1 d . .
H13 H 0.4138 1.3154 0.2401 0.042 Uiso 1 1 calc R U
C15 C 0.1222(15) 1.2432(9) 0.3076(6) 0.036(3) Uani 1 1 d . .
H15 H 0.0368 1.2106 0.2998 0.043 Uiso 1 1 calc R U
C46 C 0.2043(13) 1.5270(9) 0.3727(6) 0.035(3) Uani 1 1 d . .
H46 H 0.1327 1.4816 0.3757 0.042 Uiso 1 1 calc R U
C45 C 0.1837(14) 1.5998(9) 0.3337(7) 0.039(3) Uani 1 1 d . .
H45 H 0.0964 1.6065 0.3121 0.047 Uiso 1 1 calc R U
C28 C 0.224(4) 1.819(3) 0.4578(15) 0.120(11) Uani 1 1 d . .
H28A H 0.1757 1.7634 0.4718 0.180 Uiso 1 1 calc R U
H28B H 0.2573 1.8101 0.4157 0.180 Uiso 1 1 calc R U
H28C H 0.1576 1.8697 0.4594 0.180 Uiso 1 1 calc R U
C27 C 0.030(5) 0.947(2) 0.7773(16) 0.136(15) Uani 1 1 d . .
H27A H 0.1189 0.9633 0.7561 0.205 Uiso 1 1 calc R U
H27B H -0.0516 0.9681 0.7531 0.205 Uiso 1 1 calc R U
H27C H 0.0250 0.8816 0.7825 0.205 Uiso 1 1 calc R U

loop_
_atom_site_aniso_label
_atom_site_aniso_U_11
_atom_site_aniso_U_22
_atom_site_aniso_U_33
_atom_site_aniso_U_23
_atom_site_aniso_U_13
_atom_site_aniso_U_12
Br14 0.0545(8) 0.0449(7) 0.0285(6) -0.0073(5) -0.0044(6) -0.0067(6)
I1 0.0767(8) 0.0870(10) 0.0567(7) 0.0171(7) 0.0108(6) 0.0165(7)
Br24 0.0481(7) 0.0544(8) 0.0355(7) 0.0168(6) -0.0002(6) -0.0009(6)
Br44 0.0627(10) 0.0493(9) 0.0614(10) 0.0228(8) -0.0173(8) 0.0006(7)
I2 0.174(2) 0.0856(11) 0.0552(8) 0.0169(8) 0.0087(10) 0.0093(12)
Br34 0.0751(11) 0.0647(10) 0.0297(7) -0.0090(6) -0.0083(7) -0.0197(9)
C24 0.030(6) 0.039(7) 0.027(6) 0.007(5) 0.004(5) 0.003(5)
C23 0.035(6) 0.042(7) 0.024(6) 0.001(5) 0.000(5) 0.003(5)
C31 0.022(5) 0.030(6) 0.033(6) 0.006(5) 0.004(5) -0.004(4)
C34 0.042(7) 0.041(7) 0.031(6) -0.013(6) 0.005(5) -0.007(6)
C21 0.015(5) 0.039(6) 0.031(6) -0.007(5) 0.002(4) 0.000(5)
C1 0.023(5) 0.031(6) 0.029(6) -0.003(5) -0.004(5) 0.000(5)
C35 0.026(6) 0.040(7) 0.046(7) 0.004(6) 0.002(5) -0.005(5)
C26 0.036(6) 0.036(6) 0.023(5) -0.003(5) 0.002(5) -0.005(5)
C2 0.027(5) 0.028(6) 0.031(6) 0.001(5) 0.004(5) 0.002(5)
C25 0.046(7) 0.041(7) 0.019(5) -0.003(5) 0.012(5) 0.001(6)
C33 0.039(7) 0.042(7) 0.047(8) -0.016(6) 0.004(6) 0.002(6)
C32 0.022(5) 0.038(7) 0.049(8) -0.008(6) -0.003(5) 0.007(5)
C22 0.030(6) 0.023(5) 0.029(6) -0.002(5) -0.001(4) -0.002(4)
C36 0.030(6) 0.037(7) 0.036(6) -0.011(5) -0.008(5) 0.005(5)
C41 0.035(6) 0.025(5) 0.026(5) -0.002(4) -0.004(5) 0.012(5)
C11 0.025(5) 0.026(5) 0.030(6) 0.001(4) -0.002(4) 0.003(4)
C14 0.031(5) 0.028(6) 0.028(5) -0.005(5) 0.000(5) -0.004(5)
C43 0.033(6) 0.039(7) 0.047(8) 0.001(6) -0.005(6) -0.009(5)
C44 0.043(7) 0.034(7) 0.031(6) 0.003(5) 0.002(6) 0.011(6)
C42 0.032(6) 0.049(8) 0.035(7) 0.000(6) -0.008(5) 0.005(6)
C16 0.032(6) 0.037(7) 0.033(6) 0.002(5) -0.002(5) -0.002(5)
C12 0.028(6) 0.037(7) 0.041(7) 0.004(6) 0.002(5) -0.004(5)
C13 0.029(6) 0.048(7) 0.029(6) -0.001(6) -0.001(5) -0.001(5)
C15 0.041(6) 0.027(6) 0.040(7) -0.004(5) 0.004(6) -0.011(5)
C46 0.028(6) 0.037(6) 0.040(7) -0.001(5) 0.001(5) -0.005(5)
C45 0.033(6) 0.035(7) 0.049(8) -0.003(6) -0.026(6) 0.002(5)
C28 0.12(2) 0.15(3) 0.09(2) -0.03(2) 0.022(18) 0.01(2)
C27 0.18(4) 0.11(2) 0.12(3) -0.08(2) -0.04(3) 0.01(2)

loop_
_atom_type_symbol
_atom_type_description
_atom_type_scat_dispersion_real
_atom_type_scat_dispersion_imag
_atom_type_scat_source
C C 0.0033 0.0016 'International Tables Vol C Tables 4.2.6.8 and 6.1.1.4'
H H 0.0000 0.0000 'International Tables Vol C Tables 4.2.6.8 and 6.1.1.4'
Br Br -0.2901 2.4595 'International Tables Vol C Tables 4.2.6.8 and 6.1.1.4'
I I -0.4742 1.8119 'International Tables Vol C Tables 4.2.6.8 and 6.1.1.4'

loop_
_geom_angle_atom_site_label_1
_geom_angle_atom_site_label_2
_geom_angle_atom_site_label_3
_geom_angle
C25 C24 C23 121.3(12)
C25 C24 Br24 119.7(9)
C23 C24 Br24 119.0(10)
C22 C23 C24 118.3(12)
C36 C31 C32 116.8(12)
C36 C31 C2 122.6(12)
C32 C31 C2 120.6(11)
C35 C34 C33 119.6(13)
C35 C34 Br34 119.4(11)
C33 C34 Br34 121.0(10)
C26 C21 C22 117.2(12)
C26 C21 C1 122.3(11)
C22 C21 C1 120.5(11)
C2 C1 C21 123.0(11)
C2 C1 C11 120.9(11)
C21 C1 C11 116.1(10)
C36 C35 C34 119.2(13)
C21 C26 C25 121.3(12)
C1 C2 C31 120.7(11)
C1 C2 C41 124.0(11)
C31 C2 C41 115.3(10)
C24 C25 C26 119.2(11)
C32 C33 C34 119.8(13)
C33 C32 C31 122.0(12)
C23 C22 C21 122.7(12)
C35 C36 C31 122.2(13)
C46 C41 C42 118.4(12)
C46 C41 C2 120.3(12)
C42 C41 C2 121.2(11)
C16 C11 C12 118.2(12)
C16 C11 C1 120.6(11)
C12 C11 C1 121.1(11)
C15 C14 C13 120.7(11)
C15 C14 Br14 119.5(9)
C13 C14 Br14 119.7(9)
C42 C43 C44 118.9(12)
C45 C44 C43 120.6(12)
C45 C44 Br44 119.6(10)
C43 C44 Br44 119.8(11)
C43 C42 C41 121.8(12)
C11 C16 C15 120.4(12)
C13 C12 C11 123.0(12)
C12 C13 C14 118.1(12)
C16 C15 C14 119.5(12)
C41 C46 C45 121.2(12)
C44 C45 C46 119.0(12)

loop_
_geom_bond_atom_site_label_1
_geom_bond_atom_site_label_2
_geom_bond_distance
Br14 C14 1.909(12)
I1 C27 2.05(3)
Br24 C24 1.908(12)
Br44 C44 1.914(13)
I2 C28 2.01(4)
Br34 C34 1.896(14)
C24 C25 1.36(2)
C24 C23 1.409(17)
C23 C22 1.360(18)
C31 C36 1.412(18)
C31 C32 1.416(19)
C31 C2 1.476(18)
C34 C35 1.40(2)
C34 C33 1.41(2)
C21 C26 1.386(17)
C21 C22 1.403(17)
C21 C1 1.462(18)
C1 C2 1.386(18)
C1 C11 1.494(17)
C35 C36 1.36(2)
C26 C25 1.406(19)
C2 C41 1.488(17)
C33 C32 1.34(2)
C41 C46 1.374(18)
C41 C42 1.38(2)
C11 C16 1.368(18)
C11 C12 1.412(18)
C14 C15 1.393(18)
C14 C13 1.395(18)
C43 C42 1.34(2)
C43 C44 1.41(2)
C44 C45 1.35(2)
C16 C15 1.39(2)
C12 C13 1.34(2)
C46 C45 1.39(2)
